data_7062059
loop_
_publ_author_name
'Popa, Roxana A.'
'David, Maria'
'Licarete, Emilia'
'Banciu, Manuela'
'Silvestru, Anca'

_publ_section_title
;
 On the coordination behaviour of diorganoselenium ligands based on amino
 and azole functionalities: silver(i) complexes with relevance for
 biological applications
;
_journal_issue 48
_journal_name_full 'New Journal of Chemistry'
_journal_page_first 23019
_journal_page_last 23029
_journal_paper_doi 10.1039/D2NJ04812D
_journal_volume 46
_journal_year 2022
_chemical_formula_sum 'C21 H16 Ag F3 N2 O3 S3 Se'
_chemical_formula_weight 684.37
_chemical_name_common MD22
_space_group_crystal_system triclinic
_space_group_IT_number 2
_space_group_name_Hall '-P 1'
_space_group_name_H-M_alt 'P -1'
_atom_sites_solution_hydrogens geom
_audit_update_record
;
2022-09-23 deposited with the CCDC.	2022-11-07 downloaded from the CCDC.
;
_cell_angle_alpha 113.0990(10)
_cell_angle_beta 97.0510(10)
_cell_angle_gamma 97.7960(10)
_cell_formula_units_Z 2
_cell_length_a 10.2327(4)
_cell_length_b 10.6375(3)
_cell_length_c 12.0832(4)
_cell_measurement_reflns_used 9788
_cell_measurement_temperature 100.(2)
_cell_measurement_theta_max 28.2789
_cell_measurement_theta_min 2.4907
_cell_volume 1176.07(7)
_computing_cell_refinement 'SAINT V8.40B (Bruker Nano, Inc., 2019)'
_computing_data_collection 'Bruker APEX4 2021.10-0'
_computing_data_reduction 'SAINT V8.40B (Bruker Nano, Inc., 2019)'
_computing_molecular_graphics 'shelXle (C.B. Huebschle, rev 1328)'
_computing_publication_material 'Bruker APEX4 2021.10-0'
_computing_structure_refinement 'SHELXL-2019/1 (Sheldrick, 2019)'
_computing_structure_solution 'SHELXT 2018/2 (Sheldrick, 2018)'
_diffrn_ambient_temperature 100.(2)
_diffrn_detector_area_resol_mean 7.3910
_diffrn_measured_fraction_theta_full 0.999
_diffrn_measured_fraction_theta_max 0.999
_diffrn_measurement_device_type 'Bruker D8 Venture'
_diffrn_measurement_method '\f and \w scans'
_diffrn_radiation_monochromator 'multilayer optics'
_diffrn_radiation_type 'Mo K\a'
_diffrn_radiation_wavelength 0.71073
_diffrn_reflns_av_R_equivalents 0.0290
_diffrn_reflns_av_unetI/netI 0.0135
_diffrn_reflns_limit_h_max 13
_diffrn_reflns_limit_h_min -13
_diffrn_reflns_limit_k_max 14
_diffrn_reflns_limit_k_min -14
_diffrn_reflns_limit_l_max 16
_diffrn_reflns_limit_l_min -16
_diffrn_reflns_number 66088
_diffrn_reflns_theta_full 25.24
_diffrn_reflns_theta_max 28.31
_diffrn_reflns_theta_min 2.05
_diffrn_source 'Incoatec Mo--I\mS 3.0 microfocus source'
_diffrn_source_current 1.4
_diffrn_source_power 0.07
_diffrn_source_voltage 50
_exptl_absorpt_coefficient_mu 2.722
_exptl_absorpt_correction_T_max 0.95
_exptl_absorpt_correction_T_min 0.88
_exptl_absorpt_correction_type multi-scan
_exptl_absorpt_process_details
;
Krause, L., Herbst-Irmer, R., Sheldrick G.M. & Stalke D.,
J. Appl. Cryst. 48 (2015) 3-10
;
_exptl_crystal_colour 'clear colourless'
_exptl_crystal_density_diffrn 1.933
_exptl_crystal_density_method 'not measured'
_exptl_crystal_description block
_exptl_crystal_F_000 672
_exptl_crystal_size_max 0.147
_exptl_crystal_size_mid 0.138
_exptl_crystal_size_min 0.018
_refine_diff_density_max 1.623
_refine_diff_density_min -0.975
_refine_ls_extinction_method none
_refine_ls_goodness_of_fit_ref 1.061
_refine_ls_hydrogen_treatment constr
_refine_ls_matrix_type full
_refine_ls_number_parameters 307
_refine_ls_number_reflns 5840
_refine_ls_number_restraints 0
_refine_ls_restrained_S_all 1.061
_refine_ls_R_factor_all 0.0249
_refine_ls_R_factor_gt 0.0217
_refine_ls_shift/su_max 0.002
_refine_ls_shift/su_mean 0.000
_refine_ls_structure_factor_coef Fsqd
_refine_ls_weighting_details 'w=1/[\s^2^(Fo^2^)+(0.0192P)^2^+1.3833P] where P=(Fo^2^+2Fc^2^)/3'
_refine_ls_weighting_scheme calc
_refine_ls_wR_factor_gt 0.0500
_refine_ls_wR_factor_ref 0.0517
_reflns_Friedel_coverage 0.000
_reflns_number_gt 5413
_reflns_number_total 5840
_reflns_threshold_expression 'I > 2\s(I)'
_cod_data_source_file d2nj04812d2.cif
_cod_data_source_block ale230
_cod_depositor_comments
;
The following automatic conversions were performed:

data item '_exptl_absorpt_correction_type' value 'Multi-Scan' was
changed to 'multi-scan' in accordance with the
/home/data/users/saulius/crontab/automatic-downloads/rss-feeds/RSC/lib/dictionaries/cif_core.dic
dictionary named 'cif_core.dic' version 2.4.2 last updated on
2011-04-26.

Automatic conversion script
Id: cif_fix_values 7556 2019-12-06 15:28:31Z antanas 

 Adding full bibliography for 7062059--7062062.cif.
;
_cod_database_code 7062059

loop_
_space_group_symop_operation_xyz
'x, y, z'
'-x, -y, -z'

loop_
_atom_site_type_symbol
_atom_site_label
_atom_site_fract_x
_atom_site_fract_y
_atom_site_fract_z
_atom_site_U_iso_or_equiv
_atom_site_adp_type
_atom_site_calc_flag
_atom_site_refinement_flags_adp
_atom_site_refinement_flags_occupancy
_atom_site_refinement_flags_posn
_atom_site_occupancy
_atom_site_disorder_assembly
_atom_site_disorder_group
Ag Ag1 0.36544(2) 0.02295(2) 0.45150(2) 0.02499(5) Uani d . . . 1 . .
Se Se1 0.64560(2) 0.07000(2) 0.35520(2) 0.01979(5) Uani d . . . 1 . .
S S1 0.90218(5) 0.42700(5) 0.80566(5) 0.02941(11) Uani d . . . 1 . .
S S2 0.54727(5) 0.49184(5) 0.71738(5) 0.02389(10) Uani d . . . 1 . .
S S3 0.14656(4) 0.21778(5) 0.33244(4) 0.01802(9) Uani d . . . 1 . .
F F1 -0.09819(12) 0.12321(16) 0.20061(12) 0.0356(3) Uani d . . . 1 . .
F F2 0.03793(15) 0.23454(16) 0.13188(13) 0.0391(3) Uani d . . . 1 . .
F F3 0.05408(15) 0.02629(15) 0.11264(12) 0.0390(3) Uani d . . . 1 . .
O O1 0.10586(15) 0.34420(15) 0.40625(14) 0.0273(3) Uani d . . . 1 . .
O O2 0.12584(14) 0.10728(14) 0.37344(13) 0.0233(3) Uani d . . . 1 . .
O O3 0.27358(14) 0.23825(15) 0.29547(14) 0.0267(3) Uani d . . . 1 . .
N N1 0.77063(15) 0.18501(16) 0.65695(15) 0.0188(3) Uani d . . . 1 . .
N N2 0.45263(15) 0.24804(16) 0.54860(14) 0.0167(3) Uani d . . . 1 . .
C C1 0.8271(2) 0.1611(2) 0.45470(19) 0.0266(4) Uani d . . . 1 . .
H H1A 0.881341 0.088310 0.444016 0.032000 Uiso calc U . R 1 . .
H H1AB 0.869260 0.224725 0.421544 0.032000 Uiso calc U . R 1 . .
C C2 0.83547(19) 0.2422(2) 0.58839(19) 0.0220(4) Uani d . . . 1 . .
C C3 0.9106(2) 0.3727(2) 0.6544(2) 0.0290(4) Uani d . . . 1 . .
H H3 0.960797 0.426187 0.620950 0.035000 Uiso calc U . R 1 . .
C C4 0.79641(19) 0.27083(19) 0.77394(18) 0.0205(4) Uani d . . . 1 . .
C C5 0.74678(19) 0.2419(2) 0.87195(18) 0.0220(4) Uani d . . . 1 . .
C C6 0.7489(2) 0.3515(2) 0.98521(19) 0.0299(5) Uani d . . . 1 . .
H H6 0.781569 0.445138 0.998163 0.036000 Uiso calc U . R 1 . .
C C7 0.7034(2) 0.3238(3) 1.0783(2) 0.0364(5) Uani d . . . 1 . .
H H7 0.705247 0.398557 1.154828 0.044000 Uiso calc U . R 1 . .
C C8 0.6555(2) 0.1882(3) 1.0604(2) 0.0366(5) Uani d . . . 1 . .
H H8 0.623361 0.169716 1.124094 0.044000 Uiso calc U . R 1 . .
C C9 0.6544(2) 0.0788(3) 0.9490(2) 0.0328(5) Uani d . . . 1 . .
H H9 0.622437 -0.014635 0.936935 0.039000 Uiso calc U . R 1 . .
C C10 0.6996(2) 0.1055(2) 0.85549(19) 0.0255(4) Uani d . . . 1 . .
H H10 0.698505 0.030186 0.779522 0.031000 Uiso calc U . R 1 . .
C C11 0.57461(19) 0.23961(19) 0.37999(17) 0.0198(4) Uani d . . . 1 . .
H H11A 0.640012 0.304642 0.363603 0.024000 Uiso calc U . R 1 . .
H H11B 0.490247 0.214344 0.319473 0.024000 Uiso calc U . R 1 . .
C C12 0.54704(18) 0.31316(19) 0.50519(17) 0.0181(3) Uani d . . . 1 . .
C C13 0.6082(2) 0.4449(2) 0.58438(19) 0.0227(4) Uani d . . . 1 . .
H H13 0.675338 0.502953 0.568306 0.027000 Uiso calc U . R 1 . .
C C14 0.44247(18) 0.33028(19) 0.66050(17) 0.0180(3) Uani d . . . 1 . .
C C15 0.35277(18) 0.29270(18) 0.73418(16) 0.0178(3) Uani d . . . 1 . .
C C16 0.4013(2) 0.3264(2) 0.85759(18) 0.0241(4) Uani d . . . 1 . .
H H16 0.491405 0.374489 0.894148 0.029000 Uiso calc U . R 1 . .
C C17 0.3179(2) 0.2896(2) 0.92676(18) 0.0286(4) Uani d . . . 1 . .
H H17 0.351386 0.311680 1.010483 0.034000 Uiso calc U . R 1 . .
C C18 0.1859(2) 0.2207(2) 0.87439(19) 0.0271(4) Uani d . . . 1 . .
H H18 0.128911 0.196304 0.922329 0.033000 Uiso calc U . R 1 . .
C C19 0.1369(2) 0.1873(2) 0.75178(19) 0.0229(4) Uani d . . . 1 . .
H H19 0.046514 0.139624 0.715870 0.027000 Uiso calc U . R 1 . .
C C20 0.21988(19) 0.2235(2) 0.68122(17) 0.0199(4) Uani d . . . 1 . .
H H20 0.186116 0.201100 0.597493 0.024000 Uiso calc U . R 1 . .
C C21 0.0286(2) 0.1472(2) 0.18684(19) 0.0255(4) Uani d . . . 1 . .

loop_
_atom_site_aniso_label
_atom_site_aniso_U_11
_atom_site_aniso_U_22
_atom_site_aniso_U_33
_atom_site_aniso_U_12
_atom_site_aniso_U_13
_atom_site_aniso_U_23
Ag1 0.03029(8) 0.01875(7) 0.01741(7) -0.00415(6) 0.00581(6) 0.00127(5)
Se1 0.02354(10) 0.01967(9) 0.01652(9) 0.00661(7) 0.00800(7) 0.00597(7)
S1 0.0261(3) 0.0190(2) 0.0335(3) -0.00088(19) -0.0037(2) 0.0054(2)
S2 0.0227(2) 0.0172(2) 0.0238(2) 0.00142(17) 0.00529(18) 0.00076(18)
S3 0.0164(2) 0.0173(2) 0.0172(2) 0.00206(16) 0.00240(16) 0.00460(17)
F1 0.0194(6) 0.0552(9) 0.0330(7) 0.0002(6) -0.0022(5) 0.0238(7)
F2 0.0441(8) 0.0511(9) 0.0327(7) 0.0062(7) 0.0061(6) 0.0298(7)
F3 0.0462(8) 0.0370(7) 0.0200(6) 0.0067(6) -0.0013(6) 0.0002(5)
O1 0.0322(8) 0.0198(7) 0.0278(8) 0.0068(6) 0.0118(6) 0.0054(6)
O2 0.0243(7) 0.0216(7) 0.0212(7) 0.0016(5) -0.0014(5) 0.0089(6)
O3 0.0177(7) 0.0248(7) 0.0326(8) 0.0019(5) 0.0071(6) 0.0069(6)
N1 0.0160(7) 0.0179(7) 0.0203(8) 0.0050(6) 0.0019(6) 0.0056(6)
N2 0.0151(7) 0.0172(7) 0.0160(7) 0.0032(6) 0.0028(6) 0.0050(6)
C1 0.0185(9) 0.0351(11) 0.0281(10) 0.0089(8) 0.0074(8) 0.0132(9)
C2 0.0145(8) 0.0248(9) 0.0283(10) 0.0062(7) 0.0033(7) 0.0121(8)
C3 0.0225(10) 0.0280(10) 0.0364(12) 0.0015(8) 0.0017(9) 0.0158(9)
C4 0.0168(8) 0.0159(8) 0.0238(9) 0.0045(7) -0.0013(7) 0.0041(7)
C5 0.0182(9) 0.0235(9) 0.0192(9) 0.0076(7) -0.0007(7) 0.0037(7)
C6 0.0284(11) 0.0284(10) 0.0227(10) 0.0131(8) -0.0011(8) -0.0006(8)
C7 0.0347(12) 0.0474(14) 0.0182(10) 0.0199(11) 0.0029(9) 0.0014(9)
C8 0.0313(12) 0.0594(16) 0.0212(10) 0.0167(11) 0.0067(9) 0.0160(11)
C9 0.0328(12) 0.0394(12) 0.0264(11) 0.0055(9) 0.0045(9) 0.0147(10)
C10 0.0276(10) 0.0263(10) 0.0188(9) 0.0066(8) 0.0031(8) 0.0053(8)
C11 0.0197(9) 0.0206(9) 0.0219(9) 0.0063(7) 0.0073(7) 0.0101(7)
C12 0.0149(8) 0.0188(8) 0.0220(9) 0.0046(6) 0.0048(7) 0.0093(7)
C13 0.0193(9) 0.0196(9) 0.0266(10) 0.0032(7) 0.0063(7) 0.0067(8)
C14 0.0163(8) 0.0168(8) 0.0178(8) 0.0047(6) 0.0017(7) 0.0040(7)
C15 0.0200(9) 0.0166(8) 0.0156(8) 0.0073(7) 0.0050(7) 0.0039(7)
C16 0.0267(10) 0.0234(9) 0.0164(9) 0.0060(8) 0.0004(7) 0.0030(7)
C17 0.0414(12) 0.0272(10) 0.0146(9) 0.0087(9) 0.0043(8) 0.0059(8)
C18 0.0374(12) 0.0248(10) 0.0223(10) 0.0099(8) 0.0156(9) 0.0090(8)
C19 0.0211(9) 0.0239(9) 0.0246(10) 0.0067(7) 0.0079(8) 0.0093(8)
C20 0.0199(9) 0.0236(9) 0.0168(8) 0.0072(7) 0.0043(7) 0.0078(7)
C21 0.0246(10) 0.0329(11) 0.0210(9) 0.0033(8) 0.0032(8) 0.0144(8)

loop_
_atom_type_symbol
_atom_type_description
_atom_type_scat_dispersion_real
_atom_type_scat_dispersion_imag
_atom_type_scat_source
C C 0.0033 0.0016 'International Tables Vol C Tables 4.2.6.8 and 6.1.1.4'
H H 0.0000 0.0000 'International Tables Vol C Tables 4.2.6.8 and 6.1.1.4'
Ag Ag -0.8971 1.1015 'International Tables Vol C Tables 4.2.6.8 and 6.1.1.4'
F F 0.0171 0.0103 'International Tables Vol C Tables 4.2.6.8 and 6.1.1.4'
N N 0.0061 0.0033 'International Tables Vol C Tables 4.2.6.8 and 6.1.1.4'
O O 0.0106 0.0060 'International Tables Vol C Tables 4.2.6.8 and 6.1.1.4'
S S 0.1246 0.1234 'International Tables Vol C Tables 4.2.6.8 and 6.1.1.4'
Se Se -0.0929 2.2259 'International Tables Vol C Tables 4.2.6.8 and 6.1.1.4'

loop_
_geom_angle_atom_site_label_1
_geom_angle_atom_site_label_2
_geom_angle_atom_site_label_3
_geom_angle_site_symmetry_1
_geom_angle_site_symmetry_3
_geom_angle
_geom_angle_publ_flag
N2 Ag1 N1 . 2_656 165.16(6) ?
N2 Ag1 Se1 . 2_656 104.13(4) ?
N1 Ag1 Se1 2_656 2_656 81.39(4) ?
N2 Ag1 Ag1 . 2_656 86.35(4) ?
N1 Ag1 Ag1 2_656 2_656 108.45(4) ?
Se1 Ag1 Ag1 2_656 2_656 67.114(7) ?
C11 Se1 C1 . . 97.80(9) ?
C11 Se1 Ag1 . 2_656 115.07(5) ?
C1 Se1 Ag1 . 2_656 80.20(6) ?
C3 S1 C4 . . 90.31(10) ?
C13 S2 C14 . . 90.21(9) ?
O3 S3 O1 . . 114.96(9) ?
O3 S3 O2 . . 114.95(9) ?
O1 S3 O2 . . 114.98(9) ?
O3 S3 C21 . . 102.00(9) ?
O1 S3 C21 . . 104.67(10) ?
O2 S3 C21 . . 102.85(9) ?
C4 N1 C2 . . 111.69(16) ?
C4 N1 Ag1 . 2_656 133.06(13) ?
C2 N1 Ag1 . 2_656 115.08(12) ?
C14 N2 C12 . . 111.32(15) ?
C14 N2 Ag1 . . 126.06(13) ?
C12 N2 Ag1 . . 121.60(12) ?
C2 C1 Se1 . . 116.45(14) ?
C3 C2 N1 . . 114.49(19) ?
C3 C2 C1 . . 124.16(19) ?
N1 C2 C1 . . 121.26(17) ?
C2 C3 S1 . . 110.44(16) ?
N1 C4 C5 . . 125.87(17) ?
N1 C4 S1 . . 113.07(15) ?
C5 C4 S1 . . 121.04(14) ?
C10 C5 C6 . . 118.8(2) ?
C10 C5 C4 . . 120.77(17) ?
C6 C5 C4 . . 120.37(19) ?
C7 C6 C5 . . 120.3(2) ?
C8 C7 C6 . . 120.3(2) ?
C7 C8 C9 . . 119.8(2) ?
C10 C9 C8 . . 120.2(2) ?
C9 C10 C5 . . 120.5(2) ?
C12 C11 Se1 . . 114.20(13) ?
C13 C12 N2 . . 114.80(17) ?
C13 C12 C11 . . 124.64(17) ?
N2 C12 C11 . . 120.56(16) ?
C12 C13 S2 . . 110.27(15) ?
N2 C14 C15 . . 125.31(16) ?
N2 C14 S2 . . 113.41(14) ?
C15 C14 S2 . . 121.28(13) ?
C20 C15 C16 . . 119.82(18) ?
C20 C15 C14 . . 120.39(16) ?
C16 C15 C14 . . 119.79(17) ?
C17 C16 C15 . . 120.00(19) ?
C18 C17 C16 . . 120.31(19) ?
C17 C18 C19 . . 119.97(19) ?
C18 C19 C20 . . 120.24(19) ?
C19 C20 C15 . . 119.66(18) ?
F3 C21 F1 . . 107.43(17) ?
F3 C21 F2 . . 108.59(17) ?
F1 C21 F2 . . 107.66(17) ?
F3 C21 S3 . . 109.68(14) ?
F1 C21 S3 . . 112.02(14) ?
F2 C21 S3 . . 111.32(15) ?

loop_
_geom_bond_atom_site_label_1
_geom_bond_atom_site_label_2
_geom_bond_site_symmetry_2
_geom_bond_distance
_geom_bond_publ_flag
Ag1 N2 . 2.2056(15) ?
Ag1 N1 2_656 2.2342(16) ?
Ag1 Se1 2_656 2.8797(2) ?
Ag1 Ag1 2_656 3.0359(3) ?
Se1 C11 . 1.9640(18) ?
Se1 C1 . 1.971(2) ?
S1 C3 . 1.705(2) ?
S1 C4 . 1.729(2) ?
S2 C13 . 1.709(2) ?
S2 C14 . 1.7229(19) ?
S3 O3 . 1.4417(14) ?
S3 O1 . 1.4420(14) ?
S3 O2 . 1.4447(14) ?
S3 C21 . 1.820(2) ?
F1 C21 . 1.331(2) ?
F2 C21 . 1.337(2) ?
F3 C21 . 1.331(3) ?
N1 C4 . 1.316(2) ?
N1 C2 . 1.385(2) ?
N2 C14 . 1.317(2) ?
N2 C12 . 1.384(2) ?
C1 C2 . 1.488(3) ?
C2 C3 . 1.358(3) ?
C4 C5 . 1.465(3) ?
C5 C10 . 1.392(3) ?
C5 C6 . 1.402(3) ?
C6 C7 . 1.385(3) ?
C7 C8 . 1.381(4) ?
C8 C9 . 1.389(3) ?
C9 C10 . 1.384(3) ?
C11 C12 . 1.489(3) ?
C12 C13 . 1.354(3) ?
C14 C15 . 1.475(3) ?
C15 C20 . 1.395(3) ?
C15 C16 . 1.396(3) ?
C16 C17 . 1.386(3) ?
C17 C18 . 1.385(3) ?
C18 C19 . 1.389(3) ?
C19 C20 . 1.394(3) ?

loop_
_geom_torsion_atom_site_label_1
_geom_torsion_atom_site_label_2
_geom_torsion_atom_site_label_3
_geom_torsion_atom_site_label_4
_geom_torsion_site_symmetry_1
_geom_torsion_site_symmetry_2
_geom_torsion_site_symmetry_3
_geom_torsion_site_symmetry_4
_geom_torsion
_geom_torsion_publ_flag
C4 N1 C2 C3 . . . . -0.2(2) ?
Ag1 N1 C2 C3 2_656 . . . 175.69(14) ?
C4 N1 C2 C1 . . . . 176.65(17) ?
Ag1 N1 C2 C1 2_656 . . . -7.5(2) ?
Se1 C1 C2 C3 . . . . -133.24(19) ?
Se1 C1 C2 N1 . . . . 50.2(2) ?
N1 C2 C3 S1 . . . . 0.3(2) ?
C1 C2 C3 S1 . . . . -176.47(16) ?
C4 S1 C3 C2 . . . . -0.20(16) ?
C2 N1 C4 C5 . . . . -178.42(17) ?
Ag1 N1 C4 C5 2_656 . . . 6.7(3) ?
C2 N1 C4 S1 . . . . 0.0(2) ?
Ag1 N1 C4 S1 2_656 . . . -174.86(9) ?
C3 S1 C4 N1 . . . . 0.10(15) ?
C3 S1 C4 C5 . . . . 178.63(16) ?
N1 C4 C5 C10 . . . . 19.2(3) ?
S1 C4 C5 C10 . . . . -159.12(16) ?
N1 C4 C5 C6 . . . . -162.23(19) ?
S1 C4 C5 C6 . . . . 19.4(3) ?
C10 C5 C6 C7 . . . . -0.6(3) ?
C4 C5 C6 C7 . . . . -179.20(19) ?
C5 C6 C7 C8 . . . . -0.1(3) ?
C6 C7 C8 C9 . . . . 0.8(3) ?
C7 C8 C9 C10 . . . . -0.8(3) ?
C8 C9 C10 C5 . . . . 0.0(3) ?
C6 C5 C10 C9 . . . . 0.6(3) ?
C4 C5 C10 C9 . . . . 179.22(19) ?
C14 N2 C12 C13 . . . . -0.1(2) ?
Ag1 N2 C12 C13 . . . . -169.17(13) ?
C14 N2 C12 C11 . . . . -179.66(16) ?
Ag1 N2 C12 C11 . . . . 11.3(2) ?
Se1 C11 C12 C13 . . . . 118.30(19) ?
Se1 C11 C12 N2 . . . . -62.2(2) ?
N2 C12 C13 S2 . . . . -0.3(2) ?
C11 C12 C13 S2 . . . . 179.23(15) ?
C14 S2 C13 C12 . . . . 0.48(16) ?
C12 N2 C14 C15 . . . . -179.10(17) ?
Ag1 N2 C14 C15 . . . . -10.6(3) ?
C12 N2 C14 S2 . . . . 0.5(2) ?
Ag1 N2 C14 S2 . . . . 168.95(8) ?
C13 S2 C14 N2 . . . . -0.56(15) ?
C13 S2 C14 C15 . . . . 179.03(16) ?
N2 C14 C15 C20 . . . . -44.2(3) ?
S2 C14 C15 C20 . . . . 136.22(16) ?
N2 C14 C15 C16 . . . . 135.6(2) ?
S2 C14 C15 C16 . . . . -43.9(2) ?
C20 C15 C16 C17 . . . . 0.7(3) ?
C14 C15 C16 C17 . . . . -179.12(18) ?
C15 C16 C17 C18 . . . . -0.7(3) ?
C16 C17 C18 C19 . . . . 0.5(3) ?
C17 C18 C19 C20 . . . . -0.3(3) ?
C18 C19 C20 C15 . . . . 0.4(3) ?
C16 C15 C20 C19 . . . . -0.6(3) ?
C14 C15 C20 C19 . . . . 179.26(17) ?
O3 S3 C21 F3 . . . . 62.28(16) ?
O1 S3 C21 F3 . . . . -177.61(14) ?
O2 S3 C21 F3 . . . . -57.11(16) ?
O3 S3 C21 F1 . . . . -178.52(15) ?
O1 S3 C21 F1 . . . . -58.41(17) ?
O2 S3 C21 F1 . . . . 62.09(17) ?
O3 S3 C21 F2 . . . . -57.91(16) ?
O1 S3 C21 F2 . . . . 62.20(16) ?
O2 S3 C21 F2 . . . . -177.30(15) ?
